data_4084768
loop_
_publ_author_name
'Vivancos, \'Angela'
'Posadas, Cristina M.'
'Hern\'andez, Yohar A.'
'Rend\'on, Nuria'
'Garc\?\'ia-Rub\?\'in, Silvia'
'\'Alvarez, Eleuterio'
'Paneque, Margarita'
'Poveda, Manuel L.'

_publ_section_title
;
 Reactivity of TpMe2-Containing Hydride--Iridafurans with Alkenes,
 Alkynes, and H2
;
_journal_issue 22
_journal_name_full Organometallics
_journal_page_first 6431
_journal_paper_doi 10.1021/om500789f
_journal_volume 33
_journal_year 2014
_chemical_formula_moiety 'C34 H40 B Ir N6 O10'
_chemical_formula_sum 'C34 H40 B Ir N6 O10'
_chemical_formula_weight 895.73
_chemical_name_systematic
; 
 ? 
;
_space_group_IT_number 14
_symmetry_cell_setting monoclinic
_symmetry_space_group_name_Hall '-P 2yn'
_symmetry_space_group_name_H-M 'P 1 21/n 1'
_atom_sites_solution_hydrogens geom
_atom_sites_solution_primary direct
_atom_sites_solution_secondary difmap
_audit_creation_method SHELXL-97
_cell_angle_alpha 90.00
_cell_angle_beta 98.640(3)
_cell_angle_gamma 90.00
_cell_formula_units_Z 8
_cell_length_a 17.2496(13)
_cell_length_b 17.2877(14)
_cell_length_c 25.6049(17)
_cell_measurement_reflns_used 6195
_cell_measurement_temperature 100(2)
_cell_measurement_theta_max 25.44
_cell_measurement_theta_min 2.45
_cell_volume 7548.9(10)
_computing_cell_refinement 'APEX2 Software Suite (Bruker, 2007)'
_computing_data_collection 'APEX2 Software Suite (Bruker, 2007)'
_computing_data_reduction 'APEX2 Software Suite (Bruker, 2007)'
_computing_molecular_graphics 'SHELXTL (Sheldrick, 2008)'
_computing_publication_material 'SHELXTL and publCIF (Westrip, 2010)'
_computing_structure_refinement 'SHELXL97 (Sheldrick, 2008)'
_computing_structure_solution 'SIR2002 (Burla et al., 2003)'
_diffrn_ambient_temperature 100(2)
_diffrn_detector_area_resol_mean 8.26
_diffrn_measured_fraction_theta_full 0.994
_diffrn_measured_fraction_theta_max 0.994
_diffrn_measurement_device_type
;
 Bruker-Nonius X8kappa APEX II CCD area detector
;
_diffrn_measurement_method 'phi and omega scans with narrow frames'
_diffrn_radiation_monochromator graphite
_diffrn_radiation_source 'fine-focus sealed tube'
_diffrn_radiation_type MoK\a
_diffrn_radiation_wavelength 0.71073
_diffrn_reflns_av_R_equivalents 0.0885
_diffrn_reflns_av_sigmaI/netI 0.0730
_diffrn_reflns_limit_h_max 21
_diffrn_reflns_limit_h_min -21
_diffrn_reflns_limit_k_max 21
_diffrn_reflns_limit_k_min -21
_diffrn_reflns_limit_l_max 32
_diffrn_reflns_limit_l_min -31
_diffrn_reflns_number 68501
_diffrn_reflns_theta_full 26.45
_diffrn_reflns_theta_max 26.45
_diffrn_reflns_theta_min 2.71
_diffrn_standards_decay_% 0
_exptl_absorpt_coefficient_mu 3.599
_exptl_absorpt_correction_T_max 0.6143
_exptl_absorpt_correction_T_min 0.5048
_exptl_absorpt_correction_type multi-scan
_exptl_absorpt_process_details
;
program SADABS, Bruker (2001).
;
_exptl_crystal_colour orange
_exptl_crystal_density_diffrn 1.576
_exptl_crystal_density_method 'not measured'
_exptl_crystal_description plate
_exptl_crystal_F_000 3584
_exptl_crystal_size_max 0.22
_exptl_crystal_size_mid 0.16
_exptl_crystal_size_min 0.15
_platon_squeeze_details ' ?'
_refine_diff_density_max 1.738
_refine_diff_density_min -2.368
_refine_diff_density_rms 0.157
_refine_ls_extinction_method none
_refine_ls_goodness_of_fit_ref 0.997
_refine_ls_hydrogen_treatment constr
_refine_ls_matrix_type fullcycle
_refine_ls_number_parameters 937
_refine_ls_number_reflns 15477
_refine_ls_number_restraints 0
_refine_ls_restrained_S_all 0.997
_refine_ls_R_factor_all 0.0687
_refine_ls_R_factor_gt 0.0447
_refine_ls_shift/su_max 0.004
_refine_ls_shift/su_mean 0.000
_refine_ls_structure_factor_coef Fsqd
_refine_ls_weighting_details 'calc w=1/[\s^2^(Fo^2^)+(0.0658P)^2^+0.0000P] where P=(Fo^2^+2Fc^2^)/3'
_refine_ls_weighting_scheme calc
_refine_ls_wR_factor_gt 0.1083
_refine_ls_wR_factor_ref 0.1180
_reflns_number_gt 10966
_reflns_number_total 15477
_reflns_threshold_expression >2sigma(I)
_cod_data_source_file om500789f_si_001.cif
_cod_data_source_block 8a
_cod_depositor_comments
;
The following automatic conversions were performed:

'_symmetry_cell_setting' value 'Monoclinic' changed to 'monoclinic'
according to
/home/saulius/struct/COD-crude-data--automatic-downloads/rss-feeds/ACS/lib/dictionaries/cif_core.dic
dictionary named 'cif_core.dic' version 2.4.2 from 2011-04-26.

Automatic conversion script
Id: cif_fix_values 2935 2014-11-11 08:27:57Z andrius 

 Adding full bibliography for 4084766--4084768.cif.
;
_cod_original_sg_symbol_H-M 'P 21/n'
_cod_database_code 4084768

loop_
_symmetry_equiv_pos_as_xyz
'x, y, z'
'-x+1/2, y+1/2, -z+1/2'
'-x, -y, -z'
'x-1/2, -y-1/2, z-1/2'

loop_
_atom_site_label
_atom_site_type_symbol
_atom_site_fract_x
_atom_site_fract_y
_atom_site_fract_z
_atom_site_U_iso_or_equiv
_atom_site_adp_type
_atom_site_occupancy
_atom_site_symmetry_multiplicity
_atom_site_calc_flag
_atom_site_refinement_flags
Ir1 Ir 0.153283(15) 0.318267(12) 0.447671(8) 0.02624(6) Uani 1 1 d .
O1 O 0.1680(3) 0.4146(2) 0.40263(14) 0.0316(10) Uani 1 1 d .
O2 O 0.1458(3) 0.6076(2) 0.19579(15) 0.0343(10) Uani 1 1 d .
O3 O 0.0894(2) 0.2782(2) 0.37966(13) 0.0279(9) Uani 1 1 d .
O4 O 0.0633(3) 0.2429(2) 0.29543(14) 0.0321(9) Uani 1 1 d .
O5 O 0.1605(3) 0.1725(2) 0.20850(14) 0.0362(11) Uani 1 1 d .
O6 O 0.1589(3) 0.1088(2) 0.28562(14) 0.0300(9) Uani 1 1 d .
O7 O 0.3719(3) 0.3571(3) 0.45335(16) 0.0436(12) Uani 1 1 d .
O8 O 0.3389(3) 0.2538(2) 0.49771(14) 0.0340(10) Uani 1 1 d .
O9 O 0.3735(2) 0.2769(2) 0.34702(14) 0.0301(9) Uani 1 1 d .
O10 O 0.3557(3) 0.4049(2) 0.34725(15) 0.0338(10) Uani 1 1 d .
N1 N 0.1345(3) 0.2148(3) 0.48164(16) 0.0279(11) Uani 1 1 d .
N2 N 0.1183(3) 0.2152(3) 0.53308(16) 0.0283(11) Uani 1 1 d .
N3 N 0.2069(3) 0.3690(3) 0.51637(17) 0.0335(12) Uani 1 1 d .
N4 N 0.1895(4) 0.3372(3) 0.56290(18) 0.0427(15) Uani 1 1 d .
N5 N 0.0502(3) 0.3546(3) 0.47520(18) 0.0356(13) Uani 1 1 d .
N6 N 0.0456(4) 0.3411(3) 0.52732(18) 0.0384(14) Uani 1 1 d .
C1 C 0.1260(4) 0.1412(3) 0.4644(2) 0.0301(14) Uani 1 1 d .
C2 C 0.1052(4) 0.0943(4) 0.5040(2) 0.0362(15) Uani 1 1 d .
H2 H 0.0959 0.0401 0.5022 0.043 Uiso 1 1 d R
C3 C 0.1008(4) 0.1420(4) 0.5470(2) 0.0326(14) Uani 1 1 d .
C4 C 0.1336(4) 0.1142(3) 0.4097(2) 0.0309(14) Uani 1 1 d .
H4A H 0.0847 0.1243 0.3859 0.046 Uiso 1 1 d R
H4B H 0.1446 0.0585 0.4104 0.046 Uiso 1 1 d R
H4C H 0.1768 0.1420 0.3971 0.046 Uiso 1 1 d R
C5 C 0.0768(5) 0.1215(4) 0.5995(2) 0.0430(17) Uani 1 1 d .
H5A H 0.1096 0.1499 0.6277 0.064 Uiso 1 1 d R
H5B H 0.0830 0.0658 0.6058 0.064 Uiso 1 1 d R
H5C H 0.0217 0.1360 0.5990 0.064 Uiso 1 1 d R
C6 C 0.2538(5) 0.4294(3) 0.5289(2) 0.0412(17) Uani 1 1 d .
C7 C 0.2697(5) 0.4349(4) 0.5840(3) 0.062(2) Uani 1 1 d .
H7 H 0.3027 0.4718 0.6038 0.074 Uiso 1 1 d R
C8 C 0.2291(5) 0.3777(4) 0.6039(2) 0.058(2) Uani 1 1 d .
C9 C 0.2775(5) 0.4867(3) 0.4915(3) 0.0472(18) Uani 1 1 d .
H9A H 0.2962 0.4598 0.4621 0.071 Uiso 1 1 d R
H9B H 0.3196 0.5193 0.5097 0.071 Uiso 1 1 d R
H9C H 0.2324 0.5191 0.4778 0.071 Uiso 1 1 d R
C10 C 0.2201(7) 0.3628(6) 0.6595(3) 0.097(4) Uani 1 1 d .
H10A H 0.1683 0.3818 0.6647 0.145 Uiso 1 1 d R
H10B H 0.2607 0.3904 0.6833 0.145 Uiso 1 1 d R
H10C H 0.2238 0.3073 0.6672 0.145 Uiso 1 1 d R
C11 C -0.0143(5) 0.3955(4) 0.4557(3) 0.052(2) Uani 1 1 d .
C12 C -0.0591(6) 0.4059(5) 0.4953(3) 0.074(3) Uani 1 1 d .
H12 H -0.1075 0.4329 0.4925 0.089 Uiso 1 1 d R
C13 C -0.0212(5) 0.3706(4) 0.5394(3) 0.057(2) Uani 1 1 d .
C14 C -0.0271(5) 0.4208(5) 0.3987(3) 0.067(3) Uani 1 1 d .
H14A H 0.0234 0.4366 0.3890 0.101 Uiso 1 1 d R
H14B H -0.0632 0.4649 0.3950 0.101 Uiso 1 1 d R
H14C H -0.0493 0.3788 0.3755 0.101 Uiso 1 1 d R
C15 C -0.0457(7) 0.3598(6) 0.5929(3) 0.098(4) Uani 1 1 d .
H15A H -0.0156 0.3960 0.6175 0.147 Uiso 1 1 d R
H15B H -0.0339 0.3067 0.6048 0.147 Uiso 1 1 d R
H15C H -0.1018 0.3699 0.5916 0.147 Uiso 1 1 d R
C16 C 0.2043(4) 0.4012(3) 0.3646(2) 0.0293(13) Uani 1 1 d .
C17 C 0.1958(3) 0.4545(3) 0.3210(2) 0.0258(12) Uani 1 1 d .
C18 C 0.2124(4) 0.4342(3) 0.2705(2) 0.0294(13) Uani 1 1 d .
H18 H 0.2361 0.3856 0.2658 0.035 Uiso 1 1 d R
C19 C 0.1961(4) 0.4829(3) 0.2281(2) 0.0293(13) Uani 1 1 d .
H19 H 0.2066 0.4670 0.1944 0.035 Uiso 1 1 d R
C20 C 0.1640(4) 0.5545(3) 0.2344(2) 0.0263(13) Uani 1 1 d .
C21 C 0.1480(4) 0.5771(3) 0.2847(2) 0.0282(13) Uani 1 1 d .
H21 H 0.1265 0.6268 0.2891 0.034 Uiso 1 1 d R
C22 C 0.1627(4) 0.5287(3) 0.3267(2) 0.0279(13) Uani 1 1 d .
H22 H 0.1507 0.5445 0.3601 0.033 Uiso 1 1 d R
C23 C 0.1600(4) 0.5877(4) 0.1432(2) 0.0420(17) Uani 1 1 d .
H23A H 0.2160 0.5777 0.1438 0.063 Uiso 1 1 d R
H23B H 0.1437 0.6307 0.1191 0.063 Uiso 1 1 d R
H23C H 0.1299 0.5413 0.1311 0.063 Uiso 1 1 d R
C24 C 0.2490(4) 0.3239(3) 0.3645(2) 0.0251(12) Uani 1 1 d .
C25 C 0.1962(4) 0.2699(3) 0.32691(19) 0.0252(13) Uani 1 1 d .
C26 C 0.1107(4) 0.2628(3) 0.3340(2) 0.0289(13) Uani 1 1 d .
C27 C 0.2222(4) 0.2275(3) 0.28913(19) 0.0265(13) Uani 1 1 d .
H27 H 0.2744 0.2361 0.2827 0.032 Uiso 1 1 d R
C28 C 0.1753(4) 0.1684(3) 0.2564(2) 0.0292(13) Uani 1 1 d .
C29 C 0.1111(4) 0.0482(4) 0.2575(3) 0.0453(17) Uani 1 1 d .
H29A H 0.0615 0.0702 0.2401 0.068 Uiso 1 1 d R
H29B H 0.1004 0.0082 0.2825 0.068 Uiso 1 1 d R
H29C H 0.1395 0.0254 0.2308 0.068 Uiso 1 1 d R
C30 C 0.2549(3) 0.2854(3) 0.42050(19) 0.0240(12) Uani 1 1 d .
H30 H 0.2531 0.2281 0.4154 0.029 Uiso 1 1 d R
C31 C 0.3270(4) 0.3036(3) 0.4570(2) 0.0311(14) Uani 1 1 d .
C32 C 0.4053(4) 0.2697(5) 0.5382(2) 0.0504(19) Uani 1 1 d .
H32A H 0.4503 0.2847 0.5213 0.076 Uiso 1 1 d R
H32B H 0.4185 0.2236 0.5600 0.076 Uiso 1 1 d R
H32C H 0.3918 0.3122 0.5606 0.076 Uiso 1 1 d R
C33 C 0.3322(4) 0.3315(3) 0.3505(2) 0.0293(14) Uani 1 1 d .
C34 C 0.4401(4) 0.4130(4) 0.3456(3) 0.0407(16) Uani 1 1 d .
H34A H 0.4694 0.3808 0.3733 0.061 Uiso 1 1 d R
H34B H 0.4554 0.4673 0.3516 0.061 Uiso 1 1 d R
H34C H 0.4519 0.3965 0.3111 0.061 Uiso 1 1 d R
B1 B 0.1114(5) 0.2924(4) 0.5605(3) 0.0366(18) Uani 1 1 d .
H1 H 0.0987 0.2838 0.5969 0.044 Uiso 1 1 d R
Ir51 Ir 0.281848(14) 0.875376(13) 0.532690(8) 0.02767(6) Uani 1 1 d .
O51 O 0.3664(2) 0.8878(2) 0.48621(13) 0.0270(9) Uani 1 1 d .
O52 O 0.5412(3) 0.9388(3) 0.29373(15) 0.0414(11) Uani 1 1 d .
O53 O 0.2062(2) 0.9117(2) 0.46792(13) 0.0313(10) Uani 1 1 d .
O54 O 0.1457(3) 0.9142(3) 0.38614(16) 0.0505(13) Uani 1 1 d .
O55 O 0.1564(3) 0.8451(3) 0.27876(15) 0.0415(11) Uani 1 1 d .
O56 O 0.0741(3) 0.7860(2) 0.32595(15) 0.0357(10) Uani 1 1 d .
O57 O 0.3643(4) 0.6715(3) 0.53409(19) 0.0659(18) Uani 1 1 d .
O58 O 0.2582(4) 0.6942(3) 0.57167(18) 0.0708(19) Uani 1 1 d .
O59 O 0.2780(3) 0.6453(2) 0.41796(16) 0.0443(12) Uani 1 1 d .
O60 O 0.4007(3) 0.6891(2) 0.42627(18) 0.0462(12) Uani 1 1 d .
N51 N 0.1911(3) 0.8606(3) 0.57404(18) 0.0376(13) Uani 1 1 d .
N52 N 0.2020(3) 0.8778(3) 0.6269(2) 0.0447(14) Uani 1 1 d .
N53 N 0.3641(3) 0.8501(3) 0.59729(16) 0.0288(11) Uani 1 1 d .
N54 N 0.3481(3) 0.8729(3) 0.64588(17) 0.0297(11) Uani 1 1 d .
N55 N 0.2904(3) 0.9878(3) 0.56393(16) 0.0291(11) Uani 1 1 d .
N56 N 0.2812(3) 0.9967(3) 0.61655(18) 0.0361(13) Uani 1 1 d .
C51 C 0.1196(4) 0.8288(4) 0.5642(3) 0.0505(19) Uani 1 1 d .
C52 C 0.0862(5) 0.8241(5) 0.6091(3) 0.061(2) Uani 1 1 d .
H52 H 0.0361 0.8036 0.6124 0.073 Uiso 1 1 d R
C53 C 0.1385(4) 0.8557(5) 0.6481(3) 0.0514(19) Uani 1 1 d .
C54 C 0.0806(5) 0.8037(5) 0.5102(3) 0.071(3) Uani 1 1 d .
H54A H 0.1055 0.7564 0.4997 0.106 Uiso 1 1 d R
H54B H 0.0868 0.8451 0.4849 0.106 Uiso 1 1 d R
H54C H 0.0247 0.7942 0.5105 0.106 Uiso 1 1 d R
C55 C 0.1312(5) 0.8668(6) 0.7053(3) 0.080(3) Uani 1 1 d .
H55A H 0.1752 0.8413 0.7273 0.121 Uiso 1 1 d R
H55B H 0.0818 0.8440 0.7124 0.121 Uiso 1 1 d R
H55C H 0.1318 0.9222 0.7136 0.121 Uiso 1 1 d R
C56 C 0.4385(4) 0.8243(3) 0.6033(2) 0.0297(14) Uani 1 1 d .
C57 C 0.4689(4) 0.8274(3) 0.6574(2) 0.0321(14) Uani 1 1 d .
H57 H 0.5196 0.8115 0.6734 0.038 Uiso 1 1 d R
C58 C 0.4114(4) 0.8584(3) 0.6825(2) 0.0321(14) Uani 1 1 d .
C59 C 0.4822(4) 0.8010(4) 0.5606(2) 0.0422(17) Uani 1 1 d .
H59A H 0.4468 0.7747 0.5327 0.063 Uiso 1 1 d R
H59B H 0.5247 0.7659 0.5749 0.063 Uiso 1 1 d R
H59C H 0.5042 0.8471 0.5460 0.063 Uiso 1 1 d R
C60 C 0.4132(4) 0.8763(4) 0.7398(2) 0.0407(16) Uani 1 1 d .
H60A H 0.3951 0.9295 0.7436 0.061 Uiso 1 1 d R
H60B H 0.4668 0.8709 0.7584 0.061 Uiso 1 1 d R
H60C H 0.3786 0.8404 0.7549 0.061 Uiso 1 1 d R
C61 C 0.2986(4) 1.0590(3) 0.5440(2) 0.0348(15) Uani 1 1 d .
C62 C 0.2919(4) 1.1139(4) 0.5833(3) 0.0419(16) Uani 1 1 d .
H62 H 0.2943 1.1686 0.5802 0.050 Uiso 1 1 d R
C63 C 0.2812(4) 1.0730(4) 0.6277(2) 0.0404(16) Uani 1 1 d .
C64 C 0.3144(4) 1.0698(3) 0.4882(2) 0.0374(15) Uani 1 1 d .
H64A H 0.3706 1.0637 0.4871 0.056 Uiso 1 1 d R
H64B H 0.2977 1.1217 0.4758 0.056 Uiso 1 1 d R
H64C H 0.2850 1.0310 0.4654 0.056 Uiso 1 1 d R
C65 C 0.2700(5) 1.1008(5) 0.6823(3) 0.057(2) Uani 1 1 d .
H65A H 0.2191 1.0825 0.6899 0.086 Uiso 1 1 d R
H65B H 0.2714 1.1574 0.6835 0.086 Uiso 1 1 d R
H65C H 0.3119 1.0799 0.7087 0.086 Uiso 1 1 d R
C66 C 0.3646(4) 0.8419(3) 0.4477(2) 0.0266(13) Uani 1 1 d .
C67 C 0.4139(4) 0.8607(3) 0.4079(2) 0.0284(13) Uani 1 1 d .
C68 C 0.4048(4) 0.8238(3) 0.3584(2) 0.0329(14) Uani 1 1 d .
H68 H 0.3692 0.7818 0.3516 0.039 Uiso 1 1 d R
C69 C 0.4475(4) 0.8480(4) 0.3196(2) 0.0361(15) Uani 1 1 d .
H69 H 0.4417 0.8223 0.2865 0.043 Uiso 1 1 d R
C70 C 0.4985(4) 0.9092(4) 0.3294(2) 0.0371(15) Uani 1 1 d .
C71 C 0.5115(4) 0.9458(3) 0.3796(2) 0.0329(14) Uani 1 1 d .
H71 H 0.5488 0.9863 0.3869 0.040 Uiso 1 1 d R
C72 C 0.4681(4) 0.9210(3) 0.4176(2) 0.0293(13) Uani 1 1 d .
H72 H 0.4751 0.9458 0.4511 0.035 Uiso 1 1 d R
C73 C 0.5267(4) 0.9085(5) 0.2408(2) 0.0511(19) Uani 1 1 d .
H73A H 0.5365 0.8527 0.2408 0.077 Uiso 1 1 d R
H73B H 0.5615 0.9346 0.2195 0.077 Uiso 1 1 d R
H73C H 0.4720 0.9187 0.2258 0.077 Uiso 1 1 d R
C74 C 0.3021(4) 0.7777(3) 0.4437(2) 0.0302(14) Uani 1 1 d .
C75 C 0.2330(4) 0.8109(3) 0.4052(2) 0.0292(14) Uani 1 1 d .
C76 C 0.1917(4) 0.8833(3) 0.4202(2) 0.0333(15) Uani 1 1 d .
C77 C 0.2088(4) 0.7798(3) 0.3581(2) 0.0294(13) Uani 1 1 d .
H77 H 0.2348 0.7341 0.3495 0.035 Uiso 1 1 d R
C78 C 0.1448(4) 0.8102(3) 0.3174(2) 0.0311(14) Uani 1 1 d .
C79 C 0.0099(4) 0.8136(4) 0.2873(2) 0.0445(17) Uani 1 1 d .
H79A H 0.0092 0.8703 0.2869 0.067 Uiso 1 1 d R
H79B H -0.0396 0.7943 0.2966 0.067 Uiso 1 1 d R
H79C H 0.0165 0.7943 0.2522 0.067 Uiso 1 1 d R
C80 C 0.2711(4) 0.7670(3) 0.4981(2) 0.0371(16) Uani 1 1 d .
H80 H 0.2137 0.7559 0.4897 0.044 Uiso 1 1 d R
C81 C 0.3052(6) 0.7055(4) 0.5348(3) 0.051(2) Uani 1 1 d .
C82 C 0.2928(9) 0.6498(5) 0.6173(3) 0.121(5) Uani 1 1 d .
H82A H 0.3395 0.6234 0.6086 0.181 Uiso 1 1 d R
H82B H 0.2553 0.6114 0.6265 0.181 Uiso 1 1 d R
H82C H 0.3080 0.6844 0.6475 0.181 Uiso 1 1 d R
C83 C 0.3244(5) 0.6970(4) 0.4273(2) 0.0392(17) Uani 1 1 d .
C84 C 0.4234(6) 0.6084(4) 0.4158(4) 0.072(3) Uani 1 1 d .
H84A H 0.4470 0.5837 0.4489 0.108 Uiso 1 1 d R
H84C H 0.4613 0.6086 0.3909 0.108 Uiso 1 1 d R
H84B H 0.3765 0.5796 0.4006 0.108 Uiso 1 1 d R
B51 B 0.2750(5) 0.9227(5) 0.6501(3) 0.0371(18) Uani 1 1 d .
H51 H 0.2727 0.9365 0.6878 0.044 Uiso 1 1 d R

loop_
_atom_site_aniso_label
_atom_site_aniso_U_11
_atom_site_aniso_U_22
_atom_site_aniso_U_33
_atom_site_aniso_U_23
_atom_site_aniso_U_13
_atom_site_aniso_U_12
Ir1 0.04374(15) 0.02278(11) 0.01271(10) -0.00152(8) 0.00588(9) -0.00001(10)
O1 0.051(3) 0.025(2) 0.021(2) 0.0021(16) 0.0103(19) 0.0053(19)
O2 0.051(3) 0.026(2) 0.022(2) 0.0054(17) -0.0076(19) 0.0013(19)
O3 0.038(2) 0.031(2) 0.0148(19) -0.0027(16) 0.0054(17) 0.0041(18)
O4 0.043(3) 0.035(2) 0.0161(19) -0.0009(17) -0.0029(18) 0.0059(19)
O5 0.058(3) 0.035(2) 0.013(2) -0.0048(17) -0.0012(19) 0.011(2)
O6 0.051(3) 0.022(2) 0.0156(19) -0.0031(16) 0.0003(18) 0.0012(18)
O7 0.064(3) 0.043(3) 0.025(2) -0.009(2) 0.011(2) -0.017(2)
O8 0.044(3) 0.040(2) 0.0149(19) 0.0010(17) -0.0059(17) -0.005(2)
O9 0.043(3) 0.025(2) 0.020(2) -0.0019(16) -0.0001(18) 0.0096(19)
O10 0.044(3) 0.025(2) 0.034(2) 0.0092(18) 0.011(2) 0.0039(19)
N1 0.041(3) 0.028(3) 0.014(2) -0.0017(19) 0.002(2) -0.003(2)
N2 0.042(3) 0.031(3) 0.012(2) -0.0033(19) 0.003(2) -0.006(2)
N3 0.056(4) 0.033(3) 0.014(2) -0.004(2) 0.012(2) -0.010(3)
N4 0.072(4) 0.042(3) 0.016(3) -0.005(2) 0.014(3) -0.019(3)
N5 0.055(4) 0.032(3) 0.021(3) -0.005(2) 0.009(2) 0.000(3)
N6 0.063(4) 0.036(3) 0.020(3) 0.000(2) 0.018(3) 0.002(3)
C1 0.043(4) 0.027(3) 0.019(3) -0.001(2) -0.001(3) -0.001(3)
C2 0.053(4) 0.026(3) 0.028(3) 0.001(3) 0.003(3) -0.005(3)
C3 0.039(4) 0.040(4) 0.017(3) 0.007(3) -0.002(3) -0.004(3)
C4 0.042(4) 0.026(3) 0.023(3) -0.004(2) 0.001(3) 0.002(3)
C5 0.067(5) 0.041(4) 0.021(3) 0.011(3) 0.007(3) 0.000(3)
C6 0.078(5) 0.020(3) 0.028(3) -0.011(3) 0.016(3) -0.020(3)
C7 0.099(7) 0.057(5) 0.031(4) -0.025(3) 0.015(4) -0.037(5)
C8 0.098(7) 0.060(5) 0.017(3) -0.017(3) 0.010(4) -0.038(5)
C9 0.075(5) 0.020(3) 0.048(4) -0.006(3) 0.015(4) -0.015(3)
C10 0.159(11) 0.108(8) 0.024(4) -0.017(4) 0.018(5) -0.075(8)
C11 0.060(5) 0.052(4) 0.050(4) 0.010(4) 0.023(4) 0.020(4)
C12 0.089(7) 0.076(6) 0.066(6) 0.023(5) 0.045(5) 0.048(5)
C13 0.086(6) 0.046(4) 0.048(5) 0.011(3) 0.040(4) 0.016(4)
C14 0.069(6) 0.085(6) 0.053(5) 0.021(4) 0.024(4) 0.035(5)
C15 0.147(10) 0.089(7) 0.079(7) 0.035(6) 0.085(7) 0.057(7)
C16 0.044(4) 0.025(3) 0.018(3) -0.003(2) 0.001(3) -0.001(3)
C17 0.035(3) 0.022(3) 0.020(3) 0.001(2) 0.002(2) 0.006(2)
C18 0.042(4) 0.021(3) 0.026(3) 0.000(2) 0.007(3) 0.003(3)
C19 0.041(4) 0.028(3) 0.019(3) 0.000(2) 0.003(2) 0.001(3)
C20 0.038(4) 0.018(3) 0.021(3) 0.003(2) -0.002(2) -0.004(2)
C21 0.039(4) 0.016(3) 0.027(3) -0.005(2) -0.003(3) 0.001(2)
C22 0.037(4) 0.022(3) 0.022(3) -0.004(2) -0.001(2) -0.001(2)
C23 0.070(5) 0.035(4) 0.018(3) 0.006(3) -0.004(3) -0.007(3)
C24 0.040(4) 0.023(3) 0.011(3) -0.001(2) 0.000(2) 0.002(2)
C25 0.043(4) 0.023(3) 0.008(2) 0.003(2) 0.000(2) 0.005(3)
C26 0.049(4) 0.018(3) 0.018(3) 0.002(2) 0.001(3) 0.008(3)
C27 0.039(4) 0.026(3) 0.014(3) 0.006(2) 0.002(2) 0.005(3)
C28 0.034(4) 0.033(3) 0.020(3) -0.001(2) 0.000(2) 0.012(3)
C29 0.059(5) 0.029(3) 0.044(4) -0.011(3) -0.009(3) -0.007(3)
C30 0.040(4) 0.019(3) 0.011(2) -0.004(2) -0.002(2) 0.004(2)
C31 0.049(4) 0.031(3) 0.013(3) -0.006(2) 0.005(3) -0.001(3)
C32 0.055(5) 0.076(5) 0.015(3) -0.012(3) -0.009(3) -0.005(4)
C33 0.051(4) 0.025(3) 0.011(3) 0.001(2) 0.000(3) 0.003(3)
C34 0.042(4) 0.036(4) 0.046(4) 0.006(3) 0.013(3) -0.001(3)
B1 0.063(5) 0.035(4) 0.014(3) -0.005(3) 0.015(3) -0.019(4)
Ir51 0.03930(14) 0.02870(12) 0.01155(10) 0.00087(9) -0.00738(9) -0.00320(10)
O51 0.043(3) 0.023(2) 0.0122(18) 0.0021(15) -0.0074(17) 0.0007(17)
O52 0.052(3) 0.051(3) 0.020(2) -0.007(2) 0.002(2) -0.011(2)
O53 0.044(3) 0.032(2) 0.0125(19) 0.0001(16) -0.0152(17) 0.0009(19)
O54 0.081(4) 0.036(3) 0.025(2) -0.003(2) -0.023(2) 0.016(2)
O55 0.042(3) 0.063(3) 0.018(2) 0.015(2) 0.0004(19) -0.005(2)
O56 0.041(3) 0.043(3) 0.021(2) 0.0036(18) -0.0010(18) -0.010(2)
O57 0.124(6) 0.029(3) 0.032(3) -0.007(2) -0.030(3) 0.020(3)
O58 0.143(6) 0.044(3) 0.025(3) 0.016(2) 0.010(3) -0.013(3)
O59 0.082(4) 0.021(2) 0.023(2) 0.0005(18) -0.014(2) -0.005(2)
O60 0.062(4) 0.030(2) 0.042(3) -0.009(2) -0.008(2) 0.006(2)
N51 0.035(3) 0.056(4) 0.018(3) 0.007(2) -0.005(2) -0.009(3)
N52 0.043(4) 0.066(4) 0.025(3) 0.005(3) 0.002(2) -0.006(3)
N53 0.051(3) 0.027(2) 0.007(2) -0.0023(18) 0.000(2) -0.008(2)
N54 0.036(3) 0.039(3) 0.013(2) 0.001(2) -0.001(2) 0.000(2)
N55 0.038(3) 0.036(3) 0.011(2) -0.002(2) -0.004(2) 0.004(2)
N56 0.041(3) 0.044(3) 0.020(3) -0.006(2) -0.004(2) 0.007(3)
C51 0.043(5) 0.064(5) 0.038(4) 0.007(3) -0.011(3) 0.000(4)
C52 0.040(5) 0.093(7) 0.047(5) 0.021(4) 0.003(4) -0.008(4)
C53 0.043(5) 0.078(6) 0.033(4) 0.008(4) 0.001(3) -0.006(4)
C54 0.044(5) 0.102(7) 0.059(5) -0.012(5) -0.014(4) -0.014(5)
C55 0.058(6) 0.142(10) 0.044(5) 0.007(5) 0.015(4) -0.012(6)
C56 0.044(4) 0.028(3) 0.015(3) 0.002(2) -0.001(3) 0.006(3)
C57 0.042(4) 0.035(3) 0.017(3) 0.005(2) -0.004(3) 0.000(3)
C58 0.038(4) 0.037(3) 0.020(3) 0.005(2) -0.002(3) -0.006(3)
C59 0.056(5) 0.050(4) 0.018(3) -0.002(3) 0.000(3) 0.019(3)
C60 0.056(5) 0.053(4) 0.011(3) 0.004(3) -0.002(3) -0.001(3)
C61 0.040(4) 0.032(3) 0.026(3) -0.004(3) -0.015(3) 0.007(3)
C62 0.042(4) 0.040(4) 0.041(4) -0.009(3) -0.003(3) 0.005(3)
C63 0.042(4) 0.049(4) 0.026(3) -0.012(3) -0.010(3) 0.007(3)
C64 0.059(5) 0.025(3) 0.025(3) 0.002(3) -0.004(3) -0.002(3)
C65 0.068(6) 0.069(5) 0.030(4) -0.023(4) -0.005(4) 0.018(4)
C66 0.040(4) 0.018(3) 0.018(3) -0.002(2) -0.010(2) 0.006(2)
C67 0.040(4) 0.021(3) 0.021(3) -0.005(2) -0.006(3) 0.005(3)
C68 0.039(4) 0.033(3) 0.024(3) -0.011(3) -0.005(3) 0.003(3)
C69 0.038(4) 0.049(4) 0.017(3) -0.007(3) -0.006(3) 0.005(3)
C70 0.045(4) 0.043(4) 0.022(3) 0.002(3) -0.001(3) -0.001(3)
C71 0.037(4) 0.034(3) 0.024(3) -0.003(3) -0.006(3) -0.004(3)
C72 0.043(4) 0.030(3) 0.011(3) -0.001(2) -0.008(2) 0.007(3)
C73 0.052(5) 0.081(5) 0.019(3) -0.009(3) 0.000(3) -0.013(4)
C74 0.052(4) 0.019(3) 0.016(3) -0.003(2) -0.007(3) 0.000(3)
C75 0.043(4) 0.029(3) 0.013(3) 0.003(2) -0.005(2) -0.011(3)
C76 0.052(4) 0.026(3) 0.016(3) -0.002(2) -0.011(3) -0.004(3)
C77 0.043(4) 0.026(3) 0.018(3) 0.005(2) -0.001(3) -0.011(3)
C78 0.048(4) 0.028(3) 0.015(3) -0.003(2) -0.003(3) -0.006(3)
C79 0.046(4) 0.057(5) 0.027(3) -0.001(3) -0.005(3) -0.005(3)
C80 0.059(4) 0.028(3) 0.019(3) 0.000(2) -0.012(3) -0.008(3)
C81 0.098(7) 0.016(3) 0.030(4) -0.004(3) -0.017(4) -0.008(4)
C82 0.274(17) 0.052(5) 0.033(5) 0.029(4) 0.009(7) -0.003(8)
C83 0.066(5) 0.030(3) 0.015(3) 0.004(2) -0.013(3) 0.002(3)
C84 0.091(7) 0.036(4) 0.087(7) -0.001(4) 0.004(5) 0.013(4)
B51 0.042(5) 0.053(5) 0.014(3) 0.002(3) -0.001(3) 0.010(4)

loop_
_atom_type_symbol
_atom_type_description
_atom_type_scat_dispersion_real
_atom_type_scat_dispersion_imag
_atom_type_scat_source
C C 0.0033 0.0016 'International Tables Vol C Tables 4.2.6.8 and 6.1.1.4'
H H 0.0000 0.0000 'International Tables Vol C Tables 4.2.6.8 and 6.1.1.4'
B B 0.0013 0.0007 'International Tables Vol C Tables 4.2.6.8 and 6.1.1.4'
N N 0.0061 0.0033 'International Tables Vol C Tables 4.2.6.8 and 6.1.1.4'
O O 0.0106 0.0060 'International Tables Vol C Tables 4.2.6.8 and 6.1.1.4'
Ir Ir -1.4442 7.9887 'International Tables Vol C Tables 4.2.6.8 and 6.1.1.4'

loop_
_geom_angle_atom_site_label_1
_geom_angle_atom_site_label_2
_geom_angle_atom_site_label_3
_geom_angle
N1 Ir1 O3 88.05(16)
N1 Ir1 N3 95.13(18)
O3 Ir1 N3 172.78(19)
N1 Ir1 C30 95.8(2)
O3 Ir1 C30 89.76(18)
N3 Ir1 C30 96.4(2)
N1 Ir1 O1 171.43(16)
O3 Ir1 O1 83.84(15)
N3 Ir1 O1 93.24(17)
C30 Ir1 O1 81.45(18)
N1 Ir1 N5 85.55(19)
O3 Ir1 N5 90.69(18)
N3 Ir1 N5 83.1(2)
C30 Ir1 N5 178.6(2)
O1 Ir1 N5 97.29(18)
C16 O1 Ir1 113.7(3)
C20 O2 C23 117.8(4)
C26 O3 Ir1 130.3(4)
C28 O6 C29 115.5(5)
C31 O8 C32 116.5(5)
C33 O10 C34 113.8(5)
C1 N1 N2 106.7(4)
C1 N1 Ir1 134.9(4)
N2 N1 Ir1 118.0(3)
C3 N2 N1 109.2(4)
C3 N2 B1 131.2(5)
N1 N2 B1 118.9(4)
C6 N3 N4 107.8(5)
C6 N3 Ir1 136.1(4)
N4 N3 Ir1 116.0(4)
C8 N4 N3 108.1(5)
C8 N4 B1 128.5(5)
N3 N4 B1 117.7(5)
C11 N5 N6 106.7(5)
C11 N5 Ir1 136.3(4)
N6 N5 Ir1 116.8(4)
C13 N6 N5 109.7(6)
C13 N6 B1 131.4(5)
N5 N6 B1 118.7(5)
N1 C1 C2 109.8(5)
N1 C1 C4 125.4(5)
C2 C1 C4 124.7(5)
C3 C2 C1 106.5(5)
C3 C2 H2 126.7
C1 C2 H2 126.8
N2 C3 C2 107.8(5)
N2 C3 C5 123.6(5)
C2 C3 C5 128.5(6)
C1 C4 H4A 109.6
C1 C4 H4B 109.4
H4A C4 H4B 109.5
C1 C4 H4C 109.4
H4A C4 H4C 109.5
H4B C4 H4C 109.5
C3 C5 H5A 109.6
C3 C5 H5B 109.9
H5A C5 H5B 109.5
C3 C5 H5C 109.0
H5A C5 H5C 109.5
H5B C5 H5C 109.5
N3 C6 C7 108.5(5)
N3 C6 C9 125.9(6)
C7 C6 C9 125.2(6)
C8 C7 C6 107.2(6)
C8 C7 H7 126.2
C6 C7 H7 126.6
C7 C8 N4 108.3(6)
C7 C8 C10 128.6(6)
N4 C8 C10 122.8(7)
C6 C9 H9A 109.6
C6 C9 H9B 109.5
H9A C9 H9B 109.5
C6 C9 H9C 109.4
H9A C9 H9C 109.5
H9B C9 H9C 109.5
C8 C10 H10A 107.6
C8 C10 H10B 110.2
H10A C10 H10B 109.5
C8 C10 H10C 110.6
H10A C10 H10C 109.5
H10B C10 H10C 109.5
N5 C11 C12 108.6(7)
N5 C11 C14 120.3(6)
C12 C11 C14 131.2(7)
C13 C12 C11 107.5(7)
C13 C12 H12 126.0
C11 C12 H12 126.5
N6 C13 C12 107.5(6)
N6 C13 C15 122.2(7)
C12 C13 C15 130.3(8)
C11 C14 H14A 108.7
C11 C14 H14B 108.6
H14A C14 H14B 109.5
C11 C14 H14C 111.2
H14A C14 H14C 109.5
H14B C14 H14C 109.5
C13 C15 H15A 108.2
C13 C15 H15B 109.1
H15A C15 H15B 109.5
C13 C15 H15C 111.1
H15A C15 H15C 109.5
H15B C15 H15C 109.5
O1 C16 C17 118.6(5)
O1 C16 C24 118.0(5)
C17 C16 C24 123.1(5)
C18 C17 C22 117.3(5)
C18 C17 C16 122.7(5)
C22 C17 C16 119.7(5)
C19 C18 C17 121.8(5)
C19 C18 H18 119.1
C17 C18 H18 119.1
C18 C19 C20 120.0(5)
C18 C19 H19 120.0
C20 C19 H19 120.1
O2 C20 C19 125.4(5)
O2 C20 C21 115.0(5)
C19 C20 C21 119.5(5)
C22 C21 C20 120.9(5)
C22 C21 H21 119.6
C20 C21 H21 119.5
C21 C22 C17 120.4(5)
C21 C22 H22 119.8
C17 C22 H22 119.8
O2 C23 H23A 109.3
O2 C23 H23B 109.5
H23A C23 H23B 109.5
O2 C23 H23C 109.5
H23A C23 H23C 109.5
H23B C23 H23C 109.5
C33 C24 C25 113.1(4)
C33 C24 C16 114.3(5)
C25 C24 C16 106.1(5)
C33 C24 C30 108.4(5)
C25 C24 C30 105.3(4)
C16 C24 C30 109.1(4)
C27 C25 C26 118.6(5)
C27 C25 C24 123.4(5)
C26 C25 C24 118.0(4)
O4 C26 O3 122.2(6)
O4 C26 C25 117.7(5)
O3 C26 C25 120.1(5)
C25 C27 C28 124.7(6)
C25 C27 H27 117.8
C28 C27 H27 117.5
O5 C28 O6 125.7(5)
O5 C28 C27 122.9(5)
O6 C28 C27 111.1(5)
O6 C29 H29A 109.7
O6 C29 H29B 109.4
H29A C29 H29B 109.5
O6 C29 H29C 109.3
H29A C29 H29C 109.5
H29B C29 H29C 109.5
C31 C30 C24 114.9(5)
C31 C30 Ir1 114.0(4)
C24 C30 Ir1 104.5(4)
C31 C30 H30 107.5
C24 C30 H30 107.8
Ir1 C30 H30 107.8
O7 C31 O8 121.3(6)
O7 C31 C30 126.8(5)
O8 C31 C30 111.8(5)
O8 C32 H32A 109.1
O8 C32 H32B 110.1
H32A C32 H32B 109.5
O8 C32 H32C 109.3
H32A C32 H32C 109.5
H32B C32 H32C 109.5
O9 C33 O10 123.8(6)
O9 C33 C24 122.5(5)
O10 C33 C24 113.5(5)
O10 C34 H34A 109.3
O10 C34 H34B 109.4
H34A C34 H34B 109.5
O10 C34 H34C 109.8
H34A C34 H34C 109.5
H34B C34 H34C 109.5
N2 B1 N4 109.2(6)
N2 B1 N6 108.9(5)
N4 B1 N6 108.0(5)
N2 B1 H1 110.0
N4 B1 H1 110.4
N6 B1 H1 110.2
O51 Ir51 N51 175.43(17)
O51 Ir51 O53 85.37(15)
N51 Ir51 O53 90.77(18)
O51 Ir51 N53 91.41(17)
N51 Ir51 N53 92.66(19)
O53 Ir51 N53 173.82(17)
O51 Ir51 C80 82.6(2)
N51 Ir51 C80 94.7(2)
O53 Ir51 C80 85.7(2)
N53 Ir51 C80 99.1(2)
O51 Ir51 N55 96.33(17)
N51 Ir51 N55 86.2(2)
O53 Ir51 N55 91.42(16)
N53 Ir51 N55 83.69(18)
C80 Ir51 N55 177.0(2)
C66 O51 Ir51 117.2(4)
C70 O52 C73 117.5(5)
C76 O53 Ir51 130.7(4)
C78 O56 C79 114.0(5)
C81 O58 C82 115.0(8)
C83 O60 C84 112.9(6)
C51 N51 N52 105.1(5)
C51 N51 Ir51 135.5(5)
N52 N51 Ir51 119.0(4)
C53 N52 N51 109.7(6)
C53 N52 B51 131.4(6)
N51 N52 B51 118.6(5)
C56 N53 N54 108.0(4)
C56 N53 Ir51 133.8(4)
N54 N53 Ir51 117.4(4)
C58 N54 N53 108.9(5)
C58 N54 B51 129.7(5)
N53 N54 B51 120.1(5)
C61 N55 N56 107.5(5)
C61 N55 Ir51 134.9(4)
N56 N55 Ir51 117.4(4)
C63 N56 N55 108.5(5)
C63 N56 B51 133.3(5)
N55 N56 B51 118.2(5)
N51 C51 C52 111.1(7)
N51 C51 C54 124.1(7)
C52 C51 C54 124.8(7)
C53 C52 C51 106.2(7)
C53 C52 H52 126.7
C51 C52 H52 127.1
N52 C53 C52 107.9(6)
N52 C53 C55 123.3(7)
C52 C53 C55 128.8(7)
C51 C54 H54A 109.8
C51 C54 H54B 108.5
H54A C54 H54B 109.5
C51 C54 H54C 110.1
H54A C54 H54C 109.5
H54B C54 H54C 109.5
C53 C55 H55A 109.4
C53 C55 H55B 109.4
H55A C55 H55B 109.5
C53 C55 H55C 109.6
H55A C55 H55C 109.5
H55B C55 H55C 109.5
N53 C56 C57 107.9(5)
N53 C56 C59 126.3(5)
C57 C56 C59 125.8(6)
C58 C57 C56 106.8(6)
C58 C57 H57 126.7
C56 C57 H57 126.5
N54 C58 C57 108.3(5)
N54 C58 C60 122.5(6)
C57 C58 C60 129.2(6)
C56 C59 H59A 109.7
C56 C59 H59B 109.3
H59A C59 H59B 109.5
C56 C59 H59C 109.4
H59A C59 H59C 109.5
H59B C59 H59C 109.5
C58 C60 H60A 109.4
C58 C60 H60B 109.6
H60A C60 H60B 109.5
C58 C60 H60C 109.4
H60A C60 H60C 109.5
H60B C60 H60C 109.5
N55 C61 C62 108.7(5)
N55 C61 C64 121.2(5)
C62 C61 C64 130.1(6)
C63 C62 C61 106.3(6)
C63 C62 H62 126.6
C61 C62 H62 127.1
N56 C63 C62 109.0(5)
N56 C63 C65 120.5(6)
C62 C63 C65 130.5(6)
C61 C64 H64A 109.5
C61 C64 H64B 109.7
H64A C64 H64B 109.5
C61 C64 H64C 109.2
H64A C64 H64C 109.5
H64B C64 H64C 109.5
C63 C65 H65A 108.9
C63 C65 H65B 109.9
H65A C65 H65B 109.5
C63 C65 H65C 109.7
H65A C65 H65C 109.5
H65B C65 H65C 109.5
O51 C66 C67 117.3(5)
O51 C66 C74 116.0(5)
C67 C66 C74 126.2(5)
C72 C67 C68 118.6(6)
C72 C67 C66 119.1(5)
C68 C67 C66 122.1(5)
C69 C68 C67 120.6(6)
C69 C68 H68 119.8
C67 C68 H68 119.6
C70 C69 C68 119.7(6)
C70 C69 H69 120.2
C68 C69 H69 120.1
O52 C70 C69 124.4(5)
O52 C70 C71 114.5(6)
C69 C70 C71 121.1(6)
C72 C71 C70 118.1(6)
C72 C71 H71 120.9
C70 C71 H71 121.0
C71 C72 C67 121.7(5)
C71 C72 H72 119.2
C67 C72 H72 119.1
O52 C73 H73A 110.6
O52 C73 H73B 108.8
H73A C73 H73B 109.5
O52 C73 H73C 109.0
H73A C73 H73C 109.5
H73B C73 H73C 109.5
C83 C74 C75 111.6(5)
C83 C74 C66 118.3(6)
C75 C74 C66 103.9(4)
C83 C74 C80 105.6(5)
C75 C74 C80 106.1(5)
C66 C74 C80 110.7(4)
C77 C75 C76 117.9(5)
C77 C75 C74 122.5(6)
C76 C75 C74 119.5(5)
O54 C76 O53 121.4(6)
O54 C76 C75 117.6(5)
O53 C76 C75 121.1(5)
C75 C77 C78 126.0(6)
C75 C77 H77 116.9
C78 C77 H77 117.1
O55 C78 O56 124.0(6)
O55 C78 C77 123.6(6)
O56 C78 C77 111.9(5)
O56 C79 H79A 110.0
O56 C79 H79B 109.0
H79A C79 H79B 109.5
O56 C79 H79C 109.4
H79A C79 H79C 109.5
H79B C79 H79C 109.5
C81 C80 C74 119.3(6)
C81 C80 Ir51 112.2(4)
C74 C80 Ir51 104.6(4)
C81 C80 H80 106.5
C74 C80 H80 106.7
Ir51 C80 H80 106.8
O57 C81 O58 123.5(7)
O57 C81 C80 127.6(8)
O58 C81 C80 109.0(7)
O58 C82 H82A 108.3
O58 C82 H82B 110.2
H82A C82 H82B 109.5
O58 C82 H82C 109.9
H82A C82 H82C 109.5
H82B C82 H82C 109.5
O59 C83 O60 123.6(6)
O59 C83 C74 123.3(7)
O60 C83 C74 113.1(6)
O60 C84 H84A 109.9
O60 C84 H84C 109.5
H84A C84 H84C 109.5
O60 C84 H84B 109.0
H84A C84 H84B 109.5
H84C C84 H84B 109.5
N52 B51 N54 109.0(6)
N52 B51 N56 109.0(5)
N54 B51 N56 107.1(5)
N52 B51 H51 110.4
N54 B51 H51 110.6
N56 B51 H51 110.6

loop_
_geom_bond_atom_site_label_1
_geom_bond_atom_site_label_2
_geom_bond_distance
Ir1 N1 2.036(5)
Ir1 O3 2.037(4)
Ir1 N3 2.057(5)
Ir1 C30 2.060(6)
Ir1 O1 2.063(4)
Ir1 N5 2.105(5)
O1 C16 1.256(6)
O2 C20 1.351(6)
O2 C23 1.446(7)
O3 C26 1.303(6)
O4 C26 1.234(7)
O5 C28 1.216(6)
O6 C28 1.329(7)
O6 C29 1.455(7)
O7 C31 1.218(7)
O8 C31 1.344(7)
O8 C32 1.451(7)
O9 C33 1.194(7)
O10 C33 1.337(7)
O10 C34 1.470(8)
N1 C1 1.349(7)
N1 N2 1.387(6)
N2 C3 1.359(7)
N2 B1 1.522(8)
N3 C6 1.330(8)
N3 N4 1.385(6)
N4 C8 1.357(8)
N4 B1 1.547(9)
N5 C11 1.348(9)
N5 N6 1.369(6)
N6 C13 1.339(9)
N6 B1 1.558(10)
C1 C2 1.388(8)
C1 C4 1.500(7)
C2 C3 1.386(8)
C2 H2 0.9500
C3 C5 1.508(8)
C4 H4A 0.9800
C4 H4B 0.9800
C4 H4C 0.9800
C5 H5A 0.9800
C5 H5B 0.9800
C5 H5C 0.9800
C6 C7 1.398(8)
C6 C9 1.479(8)
C7 C8 1.355(10)
C7 H7 0.9500
C8 C10 1.478(9)
C9 H9A 0.9800
C9 H9B 0.9800
C9 H9C 0.9800
C10 H10A 0.9800
C10 H10B 0.9800
C10 H10C 0.9800
C11 C12 1.376(9)
C11 C14 1.506(10)
C12 C13 1.362(11)
C12 H12 0.9500
C13 C15 1.503(9)
C14 H14A 0.9800
C14 H14B 0.9800
C14 H14C 0.9800
C15 H15A 0.9800
C15 H15B 0.9800
C15 H15C 0.9800
C16 C17 1.438(7)
C16 C24 1.544(8)
C17 C18 1.411(7)
C17 C22 1.420(7)
C18 C19 1.368(7)
C18 H18 0.9500
C19 C20 1.375(8)
C19 H19 0.9500
C20 C21 1.411(7)
C21 C22 1.356(7)
C21 H21 0.9500
C22 H22 0.9500
C23 H23A 0.9800
C23 H23B 0.9800
C23 H23C 0.9800
C24 C33 1.536(9)
C24 C25 1.537(8)
C24 C30 1.571(7)
C25 C27 1.344(7)
C25 C26 1.518(9)
C27 C28 1.484(8)
C27 H27 0.9500
C29 H29A 0.9800
C29 H29B 0.9800
C29 H29C 0.9800
C30 C31 1.473(8)
C30 H30 1.0000
C32 H32A 0.9800
C32 H32B 0.9800
C32 H32C 0.9800
C34 H34A 0.9800
C34 H34B 0.9800
C34 H34C 0.9800
B1 H1 1.0000
Ir51 O51 2.027(4)
Ir51 N51 2.033(5)
Ir51 O53 2.049(4)
Ir51 N53 2.058(5)
Ir51 C80 2.068(6)
Ir51 N55 2.099(5)
O51 C66 1.263(6)
O52 C70 1.355(7)
O52 C73 1.439(7)
O53 C76 1.305(6)
O54 C76 1.212(7)
O55 C78 1.202(7)
O56 C78 1.338(7)
O56 C79 1.450(7)
O57 C81 1.179(10)
O58 C81 1.347(10)
O58 C82 1.450(9)
O59 C83 1.199(8)
O60 C83 1.328(9)
O60 C84 1.484(8)
N51 C51 1.340(9)
N51 N52 1.371(7)
N52 C53 1.350(9)
N52 B51 1.521(9)
N53 C56 1.345(8)
N53 N54 1.372(6)
N54 C58 1.352(7)
N54 B51 1.545(9)
N55 C61 1.348(8)
N55 N56 1.389(6)
N56 C63 1.349(8)
N56 B51 1.554(9)
C51 C52 1.363(10)
C51 C54 1.509(10)
C52 C53 1.357(10)
C52 H52 0.9500
C53 C55 1.500(10)
C54 H54A 0.9800
C54 H54B 0.9800
C54 H54C 0.9800
C55 H55A 0.9800
C55 H55B 0.9800
C55 H55C 0.9800
C56 C57 1.408(7)
C56 C59 1.473(8)
C57 C58 1.368(9)
C57 H57 0.9500
C58 C60 1.494(7)
C59 H59A 0.9801
C59 H59B 0.9800
C59 H59C 0.9800
C60 H60A 0.9800
C60 H60B 0.9800
C60 H60C 0.9800
C61 C62 1.403(8)
C61 C64 1.505(8)
C62 C63 1.374(9)
C62 H62 0.9500
C63 C65 1.518(8)
C64 H64A 0.9800
C64 H64B 0.9800
C64 H64C 0.9800
C65 H65A 0.9800
C65 H65B 0.9800
C65 H65C 0.9800
C66 C67 1.458(8)
C66 C74 1.541(8)
C67 C72 1.398(8)
C67 C68 1.406(7)
C68 C69 1.387(9)
C68 H68 0.9500
C69 C70 1.375(9)
C69 H69 0.9500
C70 C71 1.421(8)
C71 C72 1.380(8)
C71 H71 0.9500
C72 H72 0.9500
C73 H73A 0.9800
C73 H73B 0.9800
C73 H73C 0.9800
C74 C83 1.523(8)
C74 C75 1.538(8)
C74 C80 1.577(8)
C75 C77 1.329(7)
C75 C76 1.519(8)
C77 C78 1.495(8)
C77 H77 0.9500
C79 H79A 0.9800
C79 H79B 0.9800
C79 H79C 0.9800
C80 C81 1.481(9)
C80 H80 1.0000
C82 H82A 0.9800
C82 H82B 0.9800
C82 H82C 0.9800
C84 H84A 0.9800
C84 H84C 0.9800
C84 H84B 0.9800
B51 H51 1.0000

loop_
_geom_torsion_atom_site_label_1
_geom_torsion_atom_site_label_2
_geom_torsion_atom_site_label_3
_geom_torsion_atom_site_label_4
_geom_torsion
O3 Ir1 O1 C16 -63.0(4)
N3 Ir1 O1 C16 123.7(4)
C30 Ir1 O1 C16 27.7(4)
N5 Ir1 O1 C16 -152.9(4)
N1 Ir1 O3 C26 -114.0(5)
C30 Ir1 O3 C26 -18.3(5)
O1 Ir1 O3 C26 63.2(4)
N5 Ir1 O3 C26 160.4(5)
O3 Ir1 N1 C1 32.7(6)
N3 Ir1 N1 C1 -153.8(6)
C30 Ir1 N1 C1 -56.8(6)
N5 Ir1 N1 C1 123.6(6)
O3 Ir1 N1 N2 -139.3(4)
N3 Ir1 N1 N2 34.2(4)
C30 Ir1 N1 N2 131.1(4)
N5 Ir1 N1 N2 -48.5(4)
C1 N1 N2 C3 0.5(7)
Ir1 N1 N2 C3 174.7(4)
C1 N1 N2 B1 -171.1(6)
Ir1 N1 N2 B1 3.0(7)
N1 Ir1 N3 C6 160.6(7)
C30 Ir1 N3 C6 64.2(7)
O1 Ir1 N3 C6 -17.6(7)
N5 Ir1 N3 C6 -114.5(7)
N1 Ir1 N3 N4 -23.0(5)
C30 Ir1 N3 N4 -119.4(5)
O1 Ir1 N3 N4 158.9(5)
N5 Ir1 N3 N4 61.9(5)
C6 N3 N4 C8 -2.2(8)
Ir1 N3 N4 C8 -179.6(5)
C6 N3 N4 B1 153.6(6)
Ir1 N3 N4 B1 -23.8(7)
N1 Ir1 N5 C11 -136.5(7)
O3 Ir1 N5 C11 -48.5(7)
N3 Ir1 N5 C11 127.7(7)
O1 Ir1 N5 C11 35.3(7)
N1 Ir1 N5 N6 50.3(4)
O3 Ir1 N5 N6 138.3(4)
N3 Ir1 N5 N6 -45.4(4)
O1 Ir1 N5 N6 -137.8(4)
C11 N5 N6 C13 2.0(8)
Ir1 N5 N6 C13 177.0(5)
C11 N5 N6 B1 178.2(6)
Ir1 N5 N6 B1 -6.7(7)
N2 N1 C1 C2 -0.4(7)
Ir1 N1 C1 C2 -173.1(5)
N2 N1 C1 C4 176.7(6)
Ir1 N1 C1 C4 4.0(10)
N1 C1 C2 C3 0.2(8)
C4 C1 C2 C3 -176.9(6)
N1 N2 C3 C2 -0.4(7)
B1 N2 C3 C2 169.8(6)
N1 N2 C3 C5 -177.3(6)
B1 N2 C3 C5 -7.0(11)
C1 C2 C3 N2 0.2(7)
C1 C2 C3 C5 176.8(7)
N4 N3 C6 C7 2.5(8)
Ir1 N3 C6 C7 179.1(6)
N4 N3 C6 C9 -170.7(7)
Ir1 N3 C6 C9 6.0(12)
N3 C6 C7 C8 -1.9(10)
C9 C6 C7 C8 171.3(8)
C6 C7 C8 N4 0.5(11)
C6 C7 C8 C10 -174.0(10)
N3 N4 C8 C7 1.0(10)
B1 N4 C8 C7 -151.3(8)
N3 N4 C8 C10 175.9(9)
B1 N4 C8 C10 23.5(14)
N6 N5 C11 C12 -1.1(9)
Ir1 N5 C11 C12 -174.7(6)
N6 N5 C11 C14 179.5(7)
Ir1 N5 C11 C14 5.9(12)
N5 C11 C12 C13 -0.2(11)
C14 C11 C12 C13 179.2(9)
N5 N6 C13 C12 -2.1(9)
B1 N6 C13 C12 -177.7(7)
N5 N6 C13 C15 175.5(8)
B1 N6 C13 C15 -0.1(13)
C11 C12 C13 N6 1.4(11)
C11 C12 C13 C15 -175.9(10)
Ir1 O1 C16 C17 159.3(4)
Ir1 O1 C16 C24 -14.5(7)
O1 C16 C17 C18 -159.5(6)
C24 C16 C17 C18 14.0(9)
O1 C16 C17 C22 14.7(9)
C24 C16 C17 C22 -171.8(5)
C22 C17 C18 C19 -1.4(9)
C16 C17 C18 C19 172.9(6)
C17 C18 C19 C20 1.4(9)
C23 O2 C20 C19 0.9(9)
C23 O2 C20 C21 -179.3(5)
C18 C19 C20 O2 179.6(6)
C18 C19 C20 C21 -0.2(9)
O2 C20 C21 C22 179.3(5)
C19 C20 C21 C22 -0.9(9)
C20 C21 C22 C17 0.9(9)
C18 C17 C22 C21 0.2(9)
C16 C17 C22 C21 -174.2(6)
O1 C16 C24 C33 -134.5(5)
C17 C16 C24 C33 51.9(7)
O1 C16 C24 C25 100.1(6)
C17 C16 C24 C25 -73.5(7)
O1 C16 C24 C30 -13.0(7)
C17 C16 C24 C30 173.5(5)
C33 C24 C25 C27 6.5(7)
C16 C24 C25 C27 132.6(5)
C30 C24 C25 C27 -111.8(6)
C33 C24 C25 C26 -175.1(4)
C16 C24 C25 C26 -49.0(6)
C30 C24 C25 C26 66.6(6)
Ir1 O3 C26 O4 -175.7(4)
Ir1 O3 C26 C25 3.8(7)
C27 C25 C26 O4 -25.9(7)
C24 C25 C26 O4 155.6(5)
C27 C25 C26 O3 154.6(5)
C24 C25 C26 O3 -23.9(7)
C26 C25 C27 C28 -5.7(8)
C24 C25 C27 C28 172.7(5)
C29 O6 C28 O5 -7.6(9)
C29 O6 C28 C27 178.4(5)
C25 C27 C28 O5 119.7(7)
C25 C27 C28 O6 -66.1(7)
C33 C24 C30 C31 31.6(6)
C25 C24 C30 C31 153.0(5)
C16 C24 C30 C31 -93.4(6)
C33 C24 C30 Ir1 157.4(3)
C25 C24 C30 Ir1 -81.2(4)
C16 C24 C30 Ir1 32.3(5)
N1 Ir1 C30 C31 -93.1(4)
O3 Ir1 C30 C31 178.9(4)
N3 Ir1 C30 C31 2.7(4)
O1 Ir1 C30 C31 95.1(4)
N1 Ir1 C30 C24 140.6(3)
O3 Ir1 C30 C24 52.6(3)
N3 Ir1 C30 C24 -123.5(3)
O1 Ir1 C30 C24 -31.2(3)
C32 O8 C31 O7 3.3(8)
C32 O8 C31 C30 -175.5(5)
C24 C30 C31 O7 18.4(8)
Ir1 C30 C31 O7 -102.3(6)
C24 C30 C31 O8 -162.9(4)
Ir1 C30 C31 O8 76.5(5)
C34 O10 C33 O9 -7.2(8)
C34 O10 C33 C24 167.2(4)
C25 C24 C33 O9 -56.0(7)
C16 C24 C33 O9 -177.6(5)
C30 C24 C33 O9 60.5(6)
C25 C24 C33 O10 129.6(5)
C16 C24 C33 O10 8.0(6)
C30 C24 C33 O10 -114.0(5)
C3 N2 B1 N4 130.9(6)
N1 N2 B1 N4 -59.7(7)
C3 N2 B1 N6 -111.4(7)
N1 N2 B1 N6 58.1(7)
C8 N4 B1 N2 -136.8(7)
N3 N4 B1 N2 73.0(7)
C8 N4 B1 N6 104.9(8)
N3 N4 B1 N6 -45.2(7)
C13 N6 B1 N2 120.2(8)
N5 N6 B1 N2 -55.1(7)
C13 N6 B1 N4 -121.3(8)
N5 N6 B1 N4 63.4(7)
O53 Ir51 O51 C66 -67.3(4)
N53 Ir51 O51 C66 117.9(4)
C80 Ir51 O51 C66 19.0(4)
N55 Ir51 O51 C66 -158.3(4)
O51 Ir51 O53 C76 57.8(5)
N51 Ir51 O53 C76 -119.8(5)
C80 Ir51 O53 C76 -25.1(5)
N55 Ir51 O53 C76 154.0(5)
O53 Ir51 N51 C51 45.4(7)
N53 Ir51 N51 C51 -139.7(7)
C80 Ir51 N51 C51 -40.4(7)
N55 Ir51 N51 C51 136.8(7)
O53 Ir51 N51 N52 -143.4(5)
N53 Ir51 N51 N52 31.4(5)
C80 Ir51 N51 N52 130.8(5)
N55 Ir51 N51 N52 -52.1(5)
C51 N51 N52 C53 0.7(8)
Ir51 N51 N52 C53 -172.9(5)
C51 N51 N52 B51 -173.8(6)
Ir51 N51 N52 B51 12.6(8)
O51 Ir51 N53 C56 -21.0(5)
N51 Ir51 N53 C56 156.9(6)
C80 Ir51 N53 C56 61.7(6)
N55 Ir51 N53 C56 -117.2(6)
O51 Ir51 N53 N54 147.7(4)
N51 Ir51 N53 N54 -34.4(4)
C80 Ir51 N53 N54 -129.6(4)
N55 Ir51 N53 N54 51.5(4)
C56 N53 N54 C58 -2.6(6)
Ir51 N53 N54 C58 -174.0(4)
C56 N53 N54 B51 165.5(5)
Ir51 N53 N54 B51 -5.9(7)
O51 Ir51 N55 C61 42.0(6)
N51 Ir51 N55 C61 -134.1(6)
O53 Ir51 N55 C61 -43.5(6)
N53 Ir51 N55 C61 132.8(6)
O51 Ir51 N55 N56 -143.0(4)
N51 Ir51 N55 N56 40.9(4)
O53 Ir51 N55 N56 131.5(4)
N53 Ir51 N55 N56 -52.2(4)
C61 N55 N56 C63 2.0(7)
Ir51 N55 N56 C63 -174.3(4)
C61 N55 N56 B51 -176.8(5)
Ir51 N55 N56 B51 6.9(7)
N52 N51 C51 C52 -1.2(8)
Ir51 N51 C51 C52 170.8(5)
N52 N51 C51 C54 177.1(7)
Ir51 N51 C51 C54 -10.9(12)
N51 C51 C52 C53 1.2(10)
C54 C51 C52 C53 -177.0(8)
N51 N52 C53 C52 0.0(9)
B51 N52 C53 C52 173.6(7)
N51 N52 C53 C55 -179.6(8)
B51 N52 C53 C55 -6.0(13)
C51 C52 C53 N52 -0.7(10)
C51 C52 C53 C55 178.9(9)
N54 N53 C56 C57 3.0(6)
Ir51 N53 C56 C57 172.4(4)
N54 N53 C56 C59 -173.9(6)
Ir51 N53 C56 C59 -4.4(10)
N53 C56 C57 C58 -2.3(7)
C59 C56 C57 C58 174.6(6)
N53 N54 C58 C57 1.1(7)
B51 N54 C58 C57 -165.5(6)
N53 N54 C58 C60 -179.7(5)
B51 N54 C58 C60 13.6(10)
C56 C57 C58 N54 0.7(7)
C56 C57 C58 C60 -178.4(6)
N56 N55 C61 C62 -2.1(7)
Ir51 N55 C61 C62 173.3(5)
N56 N55 C61 C64 176.5(5)
Ir51 N55 C61 C64 -8.1(9)
N55 C61 C62 C63 1.4(8)
C64 C61 C62 C63 -177.0(7)
N55 N56 C63 C62 -1.2(7)
B51 N56 C63 C62 177.4(7)
N55 N56 C63 C65 178.4(6)
B51 N56 C63 C65 -3.0(11)
C61 C62 C63 N56 -0.1(8)
C61 C62 C63 C65 -179.6(7)
Ir51 O51 C66 C67 167.1(4)
Ir51 O51 C66 C74 -5.0(6)
O51 C66 C67 C72 8.8(8)
C74 C66 C67 C72 -180.0(5)
O51 C66 C67 C68 -166.4(5)
C74 C66 C67 C68 4.8(9)
C72 C67 C68 C69 -1.4(9)
C66 C67 C68 C69 173.8(6)
C67 C68 C69 C70 -0.8(10)
C73 O52 C70 C69 5.9(10)
C73 O52 C70 C71 -175.4(6)
C68 C69 C70 O52 -178.0(6)
C68 C69 C70 C71 3.3(10)
O52 C70 C71 C72 177.6(5)
C69 C70 C71 C72 -3.5(10)
C70 C71 C72 C67 1.3(9)
C68 C67 C72 C71 1.2(9)
C66 C67 C72 C71 -174.3(5)
O51 C66 C74 C83 -139.8(5)
C67 C66 C74 C83 48.9(8)
O51 C66 C74 C75 95.7(5)
C67 C66 C74 C75 -75.6(7)
O51 C66 C74 C80 -17.8(7)
C67 C66 C74 C80 170.9(5)
C83 C74 C75 C77 -13.8(8)
C66 C74 C75 C77 114.8(6)
C80 C74 C75 C77 -128.5(6)
C83 C74 C75 C76 168.0(5)
C66 C74 C75 C76 -63.4(6)
C80 C74 C75 C76 53.4(6)
Ir51 O53 C76 O54 -178.0(5)
Ir51 O53 C76 C75 0.8(9)
C77 C75 C76 O54 -9.0(9)
C74 C75 C76 O54 169.2(6)
C77 C75 C76 O53 172.1(6)
C74 C75 C76 O53 -9.7(9)
C76 C75 C77 C78 1.1(9)
C74 C75 C77 C78 -177.1(5)
C79 O56 C78 O55 -7.2(8)
C79 O56 C78 C77 -179.6(5)
C75 C77 C78 O55 103.0(8)
C75 C77 C78 O56 -84.6(7)
C83 C74 C80 C81 32.5(8)
C75 C74 C80 C81 151.1(5)
C66 C74 C80 C81 -96.7(6)
C83 C74 C80 Ir51 158.9(4)
C75 C74 C80 Ir51 -82.4(4)
C66 C74 C80 Ir51 29.7(6)
O51 Ir51 C80 C81 105.5(6)
N51 Ir51 C80 C81 -78.2(6)
O53 Ir51 C80 C81 -168.6(6)
N53 Ir51 C80 C81 15.2(6)
O51 Ir51 C80 C74 -25.3(4)
N51 Ir51 C80 C74 151.0(4)
O53 Ir51 C80 C74 60.6(4)
N53 Ir51 C80 C74 -115.5(4)
C82 O58 C81 O57 13.0(10)
C82 O58 C81 C80 -165.6(6)
C74 C80 C81 O57 16.5(10)
Ir51 C80 C81 O57 -106.3(7)
C74 C80 C81 O58 -165.0(5)
Ir51 C80 C81 O58 72.3(6)
C84 O60 C83 O59 -3.8(9)
C84 O60 C83 C74 174.0(5)
C75 C74 C83 O59 -51.7(8)
C66 C74 C83 O59 -172.2(5)
C80 C74 C83 O59 63.2(7)
C75 C74 C83 O60 130.5(5)
C66 C74 C83 O60 10.0(7)
C80 C74 C83 O60 -114.6(6)
C53 N52 B51 N54 122.1(8)
N51 N52 B51 N54 -64.8(7)
C53 N52 B51 N56 -121.3(8)
N51 N52 B51 N56 51.8(8)
C58 N54 B51 N52 -133.7(6)
N53 N54 B51 N52 60.9(7)
C58 N54 B51 N56 108.5(6)
N53 N54 B51 N56 -56.9(7)
C63 N56 B51 N52 118.8(7)
N55 N56 B51 N52 -62.7(7)
C63 N56 B51 N54 -123.4(7)
N55 N56 B51 N54 55.0(7)

loop_
_platon_squeeze_void_nr
_platon_squeeze_void_average_x
_platon_squeeze_void_average_y
_platon_squeeze_void_average_z
_platon_squeeze_void_volume
_platon_squeeze_void_count_electrons
1 0.000 0.009 0.338 12.6 5.5
2 0.000 -0.009 0.662 12.3 5.8
3 0.040 0.026 0.941 19.6 14.0
4 -0.161 0.000 0.200 151.2 15.1
5 0.161 1.000 0.800 150.5 15.6
6 -0.040 0.973 0.058 18.7 12.3
7 0.339 0.500 0.700 150.7 15.9
8 0.460 0.527 0.558 19.0 15.0
9 0.500 0.491 0.838 12.4 4.2
10 0.500 0.509 0.162 12.3 7.0
11 0.540 0.474 0.441 19.3 10.8
12 0.661 0.500 0.300 150.5 15.9
